data_7055963
loop_
_publ_author_name
'Dodds, Christopher A.'
'Hobday, Claire L.'
'Kennedy, Alan R.'
'McKellar, Scott C.'
'Smillie, Katy'
'Walls, Aiden'

_publ_section_title
;
 Ag(i) bipyridyl coordination polymers containing functional anions
;
_journal_issue 4
_journal_name_full 'New J. Chem.'
_journal_page_first 1574
_journal_paper_doi 10.1039/C6NJ03555H
_journal_volume 41
_journal_year 2017
_chemical_formula_sum 'C19 H15 Ag N4 O3'
_chemical_formula_weight 455.22
_space_group_crystal_system monoclinic
_space_group_IT_number 14
_space_group_name_Hall '-P 2yn'
_space_group_name_H-M_alt 'P 1 21/n 1'
_symmetry_space_group_name_Hall '-P 2yn'
_symmetry_space_group_name_H-M 'P 1 21/n 1'
_atom_sites_solution_hydrogens mixed
_audit_creation_method SHELXL-2014/7
_audit_update_record
;
2016-11-14 deposited with the CCDC.
2017-01-19 downloaded from the CCDC.
;
_cell_angle_alpha 90
_cell_angle_beta 97.433(7)
_cell_angle_gamma 90
_cell_formula_units_Z 4
_cell_length_a 8.1200(6)
_cell_length_b 9.7869(6)
_cell_length_c 21.6736(16)
_cell_measurement_reflns_used 8040
_cell_measurement_temperature 123(2)
_cell_measurement_theta_max 29.4754
_cell_measurement_theta_min 3.2698
_cell_volume 1707.9(2)
_computing_cell_refinement CrysalisPro
_computing_data_collection CrysalisPro
_computing_data_reduction CrysalisPro
_computing_structure_refinement 'SHELXL-2014/7 (Sheldrick, 2014)'
_computing_structure_solution SHELXS
_diffrn_ambient_temperature 123(2)
_diffrn_measured_fraction_theta_full 0.999
_diffrn_measured_fraction_theta_max 0.927
_diffrn_measurement_device_type 'Oxford Diffraction Xcalibur E'
_diffrn_measurement_method 'omeha scans'
_diffrn_radiation_type MoK\a
_diffrn_radiation_wavelength 0.71073
_diffrn_reflns_av_R_equivalents 0.0340
_diffrn_reflns_av_unetI/netI 0.0301
_diffrn_reflns_Laue_measured_fraction_full 0.999
_diffrn_reflns_Laue_measured_fraction_max 0.927
_diffrn_reflns_limit_h_max 11
_diffrn_reflns_limit_h_min -10
_diffrn_reflns_limit_k_max 12
_diffrn_reflns_limit_k_min -12
_diffrn_reflns_limit_l_max 29
_diffrn_reflns_limit_l_min -29
_diffrn_reflns_number 16401
_diffrn_reflns_point_group_measured_fraction_full 0.999
_diffrn_reflns_point_group_measured_fraction_max 0.927
_diffrn_reflns_theta_full 27.000
_diffrn_reflns_theta_max 29.541
_diffrn_reflns_theta_min 3.276
_exptl_absorpt_coefficient_mu 1.209
_exptl_absorpt_correction_T_max 1.00000
_exptl_absorpt_correction_T_min 0.57298
_exptl_absorpt_correction_type multi-scan
_exptl_absorpt_process_details
;
CrysAlisPro, Oxford Diffraction Ltd.,
Version 1.171.34.40 (release 27-08-2010 CrysAlis171 .NET)
(compiled Aug 27 2010,11:50:40)
Empirical absorption correction using spherical harmonics,
 implemented in SCALE3 ABSPACK scaling algorithm.
;
_exptl_crystal_colour yellow
_exptl_crystal_density_diffrn 1.770
_exptl_crystal_description bar
_exptl_crystal_F_000 912
_exptl_crystal_size_max 0.45
_exptl_crystal_size_mid 0.15
_exptl_crystal_size_min 0.05
_refine_diff_density_max 0.785
_refine_diff_density_min -0.493
_refine_diff_density_rms 0.084
_refine_ls_extinction_method none
_refine_ls_goodness_of_fit_ref 1.051
_refine_ls_hydrogen_treatment mixed
_refine_ls_matrix_type full
_refine_ls_number_parameters 248
_refine_ls_number_reflns 4437
_refine_ls_number_restraints 0
_refine_ls_restrained_S_all 1.051
_refine_ls_R_factor_all 0.0339
_refine_ls_R_factor_gt 0.0285
_refine_ls_shift/su_max 0.001
_refine_ls_shift/su_mean 0.000
_refine_ls_structure_factor_coef Fsqd
_refine_ls_weighting_details 'w=1/[\s^2^(Fo^2^)+(0.0285P)^2^+1.6076P] where P=(Fo^2^+2Fc^2^)/3'
_refine_ls_weighting_scheme calc
_refine_ls_wR_factor_gt 0.0664
_refine_ls_wR_factor_ref 0.0693
_reflns_Friedel_coverage 0.000
_reflns_number_gt 3943
_reflns_number_total 4437
_reflns_threshold_expression 'I > 2\s(I)'
_cod_data_source_file c6nj03555h2.cif
_cod_data_source_block shelx_Ag_L2_sal
_cod_depositor_comments 'Adding full bibliography for 7055960--7055969.cif.'
_cod_database_code 7055963
_shelx_shelxl_version_number 2014/7
_shelx_space_group_comment
;
The symmetry employed for this shelxl refinement is uniquely defined
by the following loop, which should always be used as a source of
symmetry information in preference to the above space-group names.
They are only intended as comments.
;

loop_
_space_group_symop_operation_xyz
'x, y, z'
'-x+1/2, y+1/2, -z+1/2'
'-x, -y, -z'
'x-1/2, -y-1/2, z-1/2'

loop_
_atom_site_label
_atom_site_type_symbol
_atom_site_fract_x
_atom_site_fract_y
_atom_site_fract_z
_atom_site_U_iso_or_equiv
_atom_site_adp_type
_atom_site_occupancy
_atom_site_site_symmetry_order
_atom_site_calc_flag
_atom_site_refinement_flags_posn
_atom_site_refinement_flags_adp
Ag1 Ag 0.33971(2) 0.43213(2) 0.00933(2) 0.02088(6) Uani 1 1 d . .
O1 O 0.4842(2) 0.84613(18) -0.19229(8) 0.0284(4) Uani 1 1 d . .
O2 O 0.2320(2) 0.61224(18) -0.07885(8) 0.0270(4) Uani 1 1 d . .
O3 O 0.47241(19) 0.67221(16) -0.11069(7) 0.0234(3) Uani 1 1 d . .
N1 N 0.1813(2) 0.52894(18) 0.07169(8) 0.0167(3) Uani 1 1 d . .
N2 N -0.1370(2) 0.85381(19) 0.01391(8) 0.0194(4) Uani 1 1 d . .
N3 N -0.2378(2) 0.96997(19) 0.00369(9) 0.0199(4) Uani 1 1 d . .
N4 N -0.5382(2) 1.30600(17) -0.05507(8) 0.0165(3) Uani 1 1 d . .
C1 C 0.0844(2) 0.6354(2) 0.05312(9) 0.0148(4) Uani 1 1 d . .
H1 H 0.0744 0.6621 0.0107 0.018 Uiso 1 1 calc R U
C2 C 0.1916(3) 0.4908(2) 0.13171(10) 0.0198(4) Uani 1 1 d . .
H2 H 0.2594 0.4147 0.1452 0.024 Uiso 1 1 calc R U
C3 C 0.1085(3) 0.5567(2) 0.17425(10) 0.0221(4) Uani 1 1 d . .
H3 H 0.1183 0.5262 0.2162 0.027 Uiso 1 1 calc R U
C4 C 0.0107(2) 0.6679(2) 0.15523(10) 0.0187(4) Uani 1 1 d . .
H4 H -0.0468 0.7159 0.1840 0.022 Uiso 1 1 calc R U
C5 C -0.0025(2) 0.7087(2) 0.09344(9) 0.0153(4) Uani 1 1 d . .
C6 C -0.1047(2) 0.8266(2) 0.07185(10) 0.0170(4) Uani 1 1 d . .
H6 H -0.1476 0.8838 0.1014 0.020 Uiso 1 1 calc R U
C7 C -0.2767(3) 0.9930(2) -0.05411(10) 0.0197(4) Uani 1 1 d . .
H7 H -0.2378 0.9328 -0.0835 0.024 Uiso 1 1 calc R U
C8 C 0.0606(3) 0.8176(2) -0.15287(10) 0.0237(5) Uani 1 1 d . .
H8 H -0.0012 0.7660 -0.1267 0.028 Uiso 1 1 calc R U
C9 C -0.0182(3) 0.9182(2) -0.19128(11) 0.0273(5) Uani 1 1 d . .
H9 H -0.1337 0.9346 -0.1919 0.033 Uiso 1 1 calc R U
C10 C 0.0733(3) 0.9941(2) -0.22859(10) 0.0272(5) Uani 1 1 d . .
H10 H 0.0200 1.0634 -0.2546 0.033 Uiso 1 1 calc R U
C11 C 0.2397(3) 0.9709(2) -0.22852(11) 0.0267(5) Uani 1 1 d . .
H11 H 0.3009 1.0245 -0.2542 0.032 Uiso 1 1 calc R U
C12 C 0.3196(3) 0.8688(2) -0.19090(10) 0.0219(4) Uani 1 1 d . .
C13 C 0.2292(3) 0.7919(2) -0.15251(9) 0.0191(4) Uani 1 1 d . .
C14 C 0.3148(3) 0.6825(2) -0.11031(10) 0.0199(4) Uani 1 1 d . .
C15 C -0.4135(3) 1.1360(2) -0.13981(10) 0.0224(4) Uani 1 1 d . .
H15 H -0.3712 1.0775 -0.1690 0.027 Uiso 1 1 calc R U
C16 C -0.4463(2) 1.1975(2) -0.03574(9) 0.0157(4) Uani 1 1 d . .
H16 H -0.4256 1.1793 0.0076 0.019 Uiso 1 1 calc R U
C17 C -0.3798(2) 1.1099(2) -0.07652(10) 0.0165(4) Uani 1 1 d . .
C18 C -0.5094(3) 1.2482(2) -0.15999(10) 0.0221(4) Uani 1 1 d . .
H18 H -0.5342 1.2676 -0.2031 0.027 Uiso 1 1 calc R U
C19 C -0.5678(3) 1.3306(2) -0.11672(10) 0.0190(4) Uani 1 1 d . .
H19 H -0.6319 1.4084 -0.1307 0.023 Uiso 1 1 calc R U
H1H H 0.500(3) 0.777(3) -0.1604(13) 0.027(7) Uiso 1 1 d . .

loop_
_atom_site_aniso_label
_atom_site_aniso_U_11
_atom_site_aniso_U_22
_atom_site_aniso_U_33
_atom_site_aniso_U_23
_atom_site_aniso_U_13
_atom_site_aniso_U_12
Ag1 0.02091(9) 0.01926(9) 0.02370(10) -0.00480(6) 0.00756(6) 0.00314(6)
O1 0.0285(8) 0.0304(9) 0.0276(9) 0.0037(7) 0.0079(7) -0.0029(7)
O2 0.0335(9) 0.0242(8) 0.0242(8) 0.0047(7) 0.0070(7) 0.0014(7)
O3 0.0232(8) 0.0234(8) 0.0234(8) 0.0026(6) 0.0022(6) 0.0069(6)
N1 0.0159(8) 0.0172(8) 0.0173(8) 0.0000(7) 0.0035(6) 0.0013(6)
N2 0.0208(9) 0.0158(9) 0.0222(9) 0.0010(7) 0.0044(7) 0.0058(7)
N3 0.0205(9) 0.0157(8) 0.0238(9) 0.0000(7) 0.0036(7) 0.0052(7)
N4 0.0181(8) 0.0135(8) 0.0183(9) -0.0012(7) 0.0042(6) 0.0004(6)
C1 0.0142(9) 0.0161(9) 0.0141(9) -0.0001(7) 0.0021(7) -0.0007(7)
C2 0.0175(9) 0.0223(11) 0.0194(10) 0.0039(8) 0.0015(8) 0.0042(8)
C3 0.0218(10) 0.0294(12) 0.0155(10) 0.0031(9) 0.0031(8) 0.0027(9)
C4 0.0159(9) 0.0230(11) 0.0178(10) -0.0024(8) 0.0043(7) 0.0010(8)
C5 0.0138(9) 0.0146(9) 0.0175(10) -0.0014(7) 0.0022(7) -0.0004(7)
C6 0.0156(9) 0.0156(10) 0.0202(10) -0.0023(8) 0.0044(7) 0.0000(7)
C7 0.0229(10) 0.0167(10) 0.0206(10) -0.0004(8) 0.0072(8) 0.0045(8)
C8 0.0317(12) 0.0222(11) 0.0176(10) -0.0016(8) 0.0050(9) 0.0010(9)
C9 0.0280(12) 0.0299(13) 0.0230(11) -0.0056(9) -0.0009(9) 0.0094(9)
C10 0.0445(14) 0.0185(11) 0.0161(10) -0.0017(8) -0.0050(9) 0.0090(9)
C11 0.0397(13) 0.0204(11) 0.0194(11) 0.0003(9) 0.0012(9) -0.0051(10)
C12 0.0275(11) 0.0190(10) 0.0189(10) -0.0059(8) 0.0012(8) -0.0008(8)
C13 0.0283(10) 0.0131(9) 0.0145(9) -0.0035(7) -0.0022(8) 0.0028(8)
C14 0.0266(10) 0.0177(10) 0.0154(10) -0.0013(8) 0.0026(8) 0.0036(8)
C15 0.0320(12) 0.0172(10) 0.0190(10) -0.0022(8) 0.0075(9) 0.0036(8)
C16 0.0172(9) 0.0147(9) 0.0158(9) 0.0010(7) 0.0039(7) 0.0006(7)
C17 0.0177(9) 0.0134(9) 0.0190(10) 0.0010(8) 0.0045(7) 0.0003(7)
C18 0.0310(11) 0.0190(10) 0.0164(10) 0.0014(8) 0.0033(8) 0.0005(9)
C19 0.0207(10) 0.0143(10) 0.0217(10) 0.0025(8) 0.0021(8) 0.0001(7)

loop_
_atom_type_symbol
_atom_type_description
_atom_type_scat_dispersion_real
_atom_type_scat_dispersion_imag
_atom_type_scat_source
Ag Ag -0.8971 1.1015 'International Tables Vol C Tables 4.2.6.8 and 6.1.1.4'
O O 0.0106 0.0060 'International Tables Vol C Tables 4.2.6.8 and 6.1.1.4'
N N 0.0061 0.0033 'International Tables Vol C Tables 4.2.6.8 and 6.1.1.4'
C C 0.0033 0.0016 'International Tables Vol C Tables 4.2.6.8 and 6.1.1.4'
H H 0.0000 0.0000 'International Tables Vol C Tables 4.2.6.8 and 6.1.1.4'

loop_
_geom_angle_atom_site_label_1
_geom_angle_atom_site_label_2
_geom_angle_atom_site_label_3
_geom_angle
_geom_angle_site_symmetry_1
_geom_angle_site_symmetry_3
N4 Ag1 N1 169.30(6) 1_645 .
N4 Ag1 Ag1 72.03(4) 1_645 3_665
N1 Ag1 Ag1 118.68(5) . 3_665
C12 O1 H1H 98.1(16) . .
C1 N1 C2 117.93(18) . .
C1 N1 Ag1 121.31(14) . .
C2 N1 Ag1 120.45(14) . .
C6 N2 N3 111.48(17) . .
C7 N3 N2 111.39(18) . .
C16 N4 C19 118.30(18) . .
C16 N4 Ag1 121.91(14) . 1_465
C19 N4 Ag1 119.52(14) . 1_465
N1 C1 C5 122.67(19) . .
N1 C1 H1 118.7 . .
C5 C1 H1 118.7 . .
N1 C2 C3 123.0(2) . .
N1 C2 H2 118.5 . .
C3 C2 H2 118.5 . .
C2 C3 C4 119.0(2) . .
C2 C3 H3 120.5 . .
C4 C3 H3 120.5 . .
C3 C4 C5 119.02(19) . .
C3 C4 H4 120.5 . .
C5 C4 H4 120.5 . .
C4 C5 C1 118.37(18) . .
C4 C5 C6 120.37(18) . .
C1 C5 C6 121.26(18) . .
N2 C6 C5 121.01(19) . .
N2 C6 H6 119.5 . .
C5 C6 H6 119.5 . .
N3 C7 C17 121.59(19) . .
N3 C7 H7 119.2 . .
C17 C7 H7 119.2 . .
C9 C8 C13 120.5(2) . .
C9 C8 H8 119.7 . .
C13 C8 H8 119.7 . .
C10 C9 C8 119.3(2) . .
C10 C9 H9 120.3 . .
C8 C9 H9 120.3 . .
C11 C10 C9 121.0(2) . .
C11 C10 H10 119.5 . .
C9 C10 H10 119.5 . .
C10 C11 C12 120.2(2) . .
C10 C11 H11 119.9 . .
C12 C11 H11 119.9 . .
O1 C12 C11 119.2(2) . .
O1 C12 C13 121.2(2) . .
C11 C12 C13 119.5(2) . .
C8 C13 C12 119.4(2) . .
C8 C13 C14 120.3(2) . .
C12 C13 C14 120.3(2) . .
O2 C14 O3 125.2(2) . .
O2 C14 C13 119.3(2) . .
O3 C14 C13 115.51(19) . .
C18 C15 C17 119.3(2) . .
C18 C15 H15 120.3 . .
C17 C15 H15 120.3 . .
N4 C16 C17 122.61(19) . .
N4 C16 H16 118.7 . .
C17 C16 H16 118.7 . .
C15 C17 C16 118.17(19) . .
C15 C17 C7 120.23(19) . .
C16 C17 C7 121.61(19) . .
C19 C18 C15 118.8(2) . .
C19 C18 H18 120.6 . .
C15 C18 H18 120.6 . .
N4 C19 C18 122.8(2) . .
N4 C19 H19 118.6 . .
C18 C19 H19 118.6 . .

loop_
_geom_bond_atom_site_label_1
_geom_bond_atom_site_label_2
_geom_bond_distance
_geom_bond_site_symmetry_2
Ag1 N4 2.1941(17) 1_645
Ag1 N1 2.1976(17) .
Ag1 Ag1 2.9962(4) 3_665
O1 C12 1.359(3) .
O1 H1H 0.96(3) .
O2 C14 1.228(3) .
O3 C14 1.285(3) .
N1 C1 1.336(3) .
N1 C2 1.346(3) .
N2 C6 1.277(3) .
N2 N3 1.401(2) .
N3 C7 1.272(3) .
N4 C16 1.334(3) .
N4 C19 1.348(3) .
N4 Ag1 2.1940(17) 1_465
C1 C5 1.392(3) .
C1 H1 0.9500 .
C2 C3 1.372(3) .
C2 H2 0.9500 .
C3 C4 1.379(3) .
C3 H3 0.9500 .
C4 C5 1.388(3) .
C4 H4 0.9500 .
C5 C6 1.462(3) .
C6 H6 0.9500 .
C7 C17 1.463(3) .
C7 H7 0.9500 .
C8 C9 1.391(3) .
C8 C13 1.391(3) .
C8 H8 0.9500 .
C9 C10 1.383(4) .
C9 H9 0.9500 .
C10 C11 1.370(4) .
C10 H10 0.9500 .
C11 C12 1.395(3) .
C11 H11 0.9500 .
C12 C13 1.398(3) .
C13 C14 1.517(3) .
C15 C18 1.384(3) .
C15 C17 1.387(3) .
C15 H15 0.9500 .
C16 C17 1.390(3) .
C16 H16 0.9500 .
C18 C19 1.367(3) .
C18 H18 0.9500 .
C19 H19 0.9500 .

loop_
_geom_torsion_atom_site_label_1
_geom_torsion_atom_site_label_2
_geom_torsion_atom_site_label_3
_geom_torsion_atom_site_label_4
_geom_torsion
_geom_torsion_site_symmetry_1
C6 N2 N3 C7 -176.75(19) .
C2 N1 C1 C5 1.3(3) .
Ag1 N1 C1 C5 -172.39(14) .
C1 N1 C2 C3 -0.6(3) .
Ag1 N1 C2 C3 173.17(17) .
N1 C2 C3 C4 -0.5(3) .
C2 C3 C4 C5 0.8(3) .
C3 C4 C5 C1 -0.1(3) .
C3 C4 C5 C6 -179.72(19) .
N1 C1 C5 C4 -0.9(3) .
N1 C1 C5 C6 178.64(18) .
N3 N2 C6 C5 179.44(17) .
C4 C5 C6 N2 -170.03(19) .
C1 C5 C6 N2 10.4(3) .
N2 N3 C7 C17 -179.28(18) .
C13 C8 C9 C10 -1.0(3) .
C8 C9 C10 C11 0.5(3) .
C9 C10 C11 C12 0.5(3) .
C10 C11 C12 O1 179.0(2) .
C10 C11 C12 C13 -1.1(3) .
C9 C8 C13 C12 0.4(3) .
C9 C8 C13 C14 179.7(2) .
O1 C12 C13 C8 -179.5(2) .
C11 C12 C13 C8 0.6(3) .
O1 C12 C13 C14 1.3(3) .
C11 C12 C13 C14 -178.71(19) .
C8 C13 C14 O2 3.7(3) .
C12 C13 C14 O2 -177.0(2) .
C8 C13 C14 O3 -176.03(19) .
C12 C13 C14 O3 3.2(3) .
C19 N4 C16 C17 0.4(3) .
Ag1 N4 C16 C17 174.41(15) 1_465
C18 C15 C17 C16 0.8(3) .
C18 C15 C17 C7 -179.1(2) .
N4 C16 C17 C15 -1.2(3) .
N4 C16 C17 C7 178.76(19) .
N3 C7 C17 C15 176.9(2) .
N3 C7 C17 C16 -3.0(3) .
C17 C15 C18 C19 0.3(3) .
C16 N4 C19 C18 0.8(3) .
Ag1 N4 C19 C18 -173.39(16) 1_465
C15 C18 C19 N4 -1.1(3) .
